data_4133983
loop_
_publ_author_name
'Owens-Baird, Bryan'
'Wang, Jian'
'Wang, Suyin Grass'
'Chen, Yu-Sheng'
'Lee, Shannon'
'Donadio, Davide'
'Kovnir, Kirill'

_publ_section_title
;
 III-V Clathrate Semiconductors with Outstanding Hole Mobility:
 Cs<sub>8</sub>In<sub>27</sub>Sb<sub>19</sub> and
 <i>A</i><sub>8</sub>Ga<sub>27</sub>Sb<sub>19</sub> (<i>A</i> = Cs, Rb).
;
_journal_issue 4
_journal_name_full 'Journal of the American Chemical Society'
_journal_page_first 2031
_journal_page_last 2041
_journal_paper_doi 10.1021/jacs.9b12351
_journal_volume 142
_journal_year 2020
_chemical_formula_sum 'Cs8 Ga27 Sb19'
_chemical_formula_weight 5258.97
_space_group_crystal_system cubic
_space_group_IT_number 206
_space_group_name_Hall '-I 2b 2c 3'
_space_group_name_H-M_alt 'I a -3'
_audit_creation_method SHELXL-2016/6
_cell_angle_alpha 90
_cell_angle_beta 90
_cell_angle_gamma 90
_cell_formula_units_Z 8
_cell_length_a 22.9497(8)
_cell_length_b 22.9497(8)
_cell_length_c 22.9497(8)
_cell_measurement_reflns_used 47276
_cell_measurement_temperature 100(2)
_cell_measurement_theta_max 31.98
_cell_measurement_theta_min 2.51
_cell_volume 12087.3(7)
_computing_structure_refinement 'SHELXL-2016/6 (Sheldrick, 2016)'
_computing_structure_solution 'SHELXT 2014/5 (Sheldrick, 2014)'
_diffrn_ambient_temperature 100(2)
_diffrn_measured_fraction_theta_full 0.999
_diffrn_measured_fraction_theta_max 0.999
_diffrn_measurement_device_type 'Bruker APEX II CCD area-detector'
_diffrn_measurement_method 'profile data from \w scans'
_diffrn_radiation_type MoK\a
_diffrn_radiation_wavelength 0.71073
_diffrn_reflns_av_R_equivalents 0.2071
_diffrn_reflns_av_unetI/netI 0.0940
_diffrn_reflns_Laue_measured_fraction_full 0.999
_diffrn_reflns_Laue_measured_fraction_max 0.999
_diffrn_reflns_limit_h_max 21
_diffrn_reflns_limit_h_min -34
_diffrn_reflns_limit_k_max 32
_diffrn_reflns_limit_k_min -34
_diffrn_reflns_limit_l_max 34
_diffrn_reflns_limit_l_min -23
_diffrn_reflns_number 47276
_diffrn_reflns_point_group_measured_fraction_full 0.999
_diffrn_reflns_point_group_measured_fraction_max 0.999
_diffrn_reflns_theta_full 25.242
_diffrn_reflns_theta_max 31.982
_diffrn_reflns_theta_min 2.510
_diffrn_source 'fine-focus sealed tube'
_exptl_absorpt_coefficient_mu 24.874
_exptl_absorpt_correction_T_max 0.747
_exptl_absorpt_correction_T_min 0.501
_exptl_absorpt_correction_type multi-scan
_exptl_absorpt_process_details SADABS
_exptl_crystal_colour black
_exptl_crystal_density_diffrn 5.780
_exptl_crystal_description block
_exptl_crystal_F_000 17968
_exptl_crystal_size_max 0.030
_exptl_crystal_size_mid 0.020
_exptl_crystal_size_min 0.020
_refine_diff_density_max 3.470
_refine_diff_density_min -2.666
_refine_diff_density_rms 0.607
_refine_ls_extinction_coef 0.0000133(16)
_refine_ls_extinction_expression Fc^*^=kFc[1+0.001xFc^2^\l^3^/sin(2\q)]^-1/4^
_refine_ls_extinction_method 'SHELXL-2016/6 (Sheldrick 2016)'
_refine_ls_goodness_of_fit_ref 1.031
_refine_ls_hydrogen_treatment undef
_refine_ls_matrix_type full
_refine_ls_number_parameters 46
_refine_ls_number_reflns 3505
_refine_ls_number_restraints 0
_refine_ls_restrained_S_all 1.031
_refine_ls_R_factor_all 0.1654
_refine_ls_R_factor_gt 0.0715
_refine_ls_shift/su_max 0.001
_refine_ls_shift/su_mean 0.000
_refine_ls_structure_factor_coef Fsqd
_refine_ls_weighting_details 'w=1/[\s^2^(Fo^2^)+(0.0517P)^2^] where P=(Fo^2^+2Fc^2^)/3'
_refine_ls_weighting_scheme calc
_refine_ls_wR_factor_gt 0.1194
_refine_ls_wR_factor_ref 0.1490
_reflns_Friedel_coverage 0.000
_reflns_number_gt 1716
_reflns_number_total 3505
_reflns_threshold_expression 'I > 2\s(I)'
_cod_data_source_file ja9b12351_si_002.cif
_cod_data_source_block shelx
_cod_depositor_comments 'Adding full bibliography for 4133982--4133985.cif.'
_cod_original_cell_volume 12087.4(13)
_cod_database_code 4133983
_shelx_shelxl_version_number 2016/6
_shelx_space_group_comment
;
The symmetry employed for this shelxl refinement is uniquely defined
by the following loop, which should always be used as a source of
symmetry information in preference to the above space-group names.
They are only intended as comments.
;
_shelx_estimated_absorpt_t_min 0.522
_shelx_estimated_absorpt_t_max 0.636

loop_
_space_group_symop_operation_xyz
'x, y, z'
'-x+1/2, -y, z+1/2'
'-x, y+1/2, -z+1/2'
'x+1/2, -y+1/2, -z'
'z, x, y'
'z+1/2, -x+1/2, -y'
'-z+1/2, -x, y+1/2'
'-z, x+1/2, -y+1/2'
'y, z, x'
'-y, z+1/2, -x+1/2'
'y+1/2, -z+1/2, -x'
'-y+1/2, -z, x+1/2'
'x+1/2, y+1/2, z+1/2'
'-x+1, -y+1/2, z+1'
'-x+1/2, y+1, -z+1'
'x+1, -y+1, -z+1/2'
'z+1/2, x+1/2, y+1/2'
'z+1, -x+1, -y+1/2'
'-z+1, -x+1/2, y+1'
'-z+1/2, x+1, -y+1'
'y+1/2, z+1/2, x+1/2'
'-y+1/2, z+1, -x+1'
'y+1, -z+1, -x+1/2'
'-y+1, -z+1/2, x+1'
'-x, -y, -z'
'x-1/2, y, -z-1/2'
'x, -y-1/2, z-1/2'
'-x-1/2, y-1/2, z'
'-z, -x, -y'
'-z-1/2, x-1/2, y'
'z-1/2, x, -y-1/2'
'z, -x-1/2, y-1/2'
'-y, -z, -x'
'y, -z-1/2, x-1/2'
'-y-1/2, z-1/2, x'
'y-1/2, z, -x-1/2'
'-x+1/2, -y+1/2, -z+1/2'
'x, y+1/2, -z'
'x+1/2, -y, z'
'-x, y, z+1/2'
'-z+1/2, -x+1/2, -y+1/2'
'-z, x, y+1/2'
'z, x+1/2, -y'
'z+1/2, -x, y'
'-y+1/2, -z+1/2, -x+1/2'
'y+1/2, -z, x'
'-y, z, x+1/2'
'y, z+1/2, -x'

loop_
_atom_site_label
_atom_site_type_symbol
_atom_site_fract_x
_atom_site_fract_y
_atom_site_fract_z
_atom_site_U_iso_or_equiv
_atom_site_adp_type
_atom_site_occupancy
_atom_site_site_symmetry_order
_atom_site_calc_flag
_atom_site_refinement_flags_posn
_atom_site_refinement_flags_adp
_atom_site_refinement_flags_occupancy
Cs1 Cs 0.500000 0.500000 0.500000 0.0019(4) Uani 1 6 d S T P
Cs2 Cs 0.62361(6) 0.24969(5) 0.50207(5) 0.00595(19) Uani 1 1 d . . .
Cs3 Cs 0.750000 0.250000 0.750000 0.0026(4) Uani 1 6 d S T P
Sb4 Sb 0.65891(5) 0.34109(5) 0.84109(5) 0.0012(5) Uiso 1 3 d S . P
Sb5 Sb 0.59238(5) 0.40714(5) 0.59104(5) 0.0007(2) Uiso 1 1 d . . .
Sb6 Sb 0.58989(5) 0.41011(5) 0.91011(5) 0.0007(4) Uiso 1 3 d S . P
Sb7 Sb 0.62535(8) 0.500000 0.750000 0.0005(3) Uiso 1 2 d S . P
Sb8 Sb 0.75044(5) 0.30934(5) 0.59410(5) 0.001 Uiso 1 1 d . U .
Ga9 Ga 0.65510(8) 0.55279(8) 0.49793(9) 0.0019(4) Uiso 1 1 d . . .
Ga10 Ga 0.68971(8) 0.40123(8) 0.74474(9) 0.001 Uiso 1 1 d . U .
Ga11 Ga 0.750000 0.38237(13) 0.500000 0.0036(6) Uiso 1 2 d S . P
Ga12 Ga 0.65838(8) 0.44124(8) 0.49960(9) 0.0020(4) Uiso 1 1 d . . .
Ga13 Ga 0.65895(9) 0.34335(9) 0.65889(9) 0.0035(4) Uiso 1 1 d . . .

loop_
_atom_site_aniso_label
_atom_site_aniso_U_11
_atom_site_aniso_U_22
_atom_site_aniso_U_33
_atom_site_aniso_U_23
_atom_site_aniso_U_13
_atom_site_aniso_U_12
Cs1 0.0019(4) 0.0019(4) 0.0019(4) -0.0004(7) -0.0004(7) -0.0004(7)
Cs2 0.0034(4) 0.0069(5) 0.0075(5) 0.0001(5) 0.0001(5) -0.0001(5)
Cs3 0.0026(4) 0.0026(4) 0.0026(4) 0.0004(7) -0.0004(7) -0.0004(7)

loop_
_atom_type_symbol
_atom_type_description
_atom_type_scat_dispersion_real
_atom_type_scat_dispersion_imag
_atom_type_scat_source
Ga Ga 0.2307 1.6083 'International Tables Vol C Tables 4.2.6.8 and 6.1.1.4'
Sb Sb -0.5866 1.5461 'International Tables Vol C Tables 4.2.6.8 and 6.1.1.4'
Cs Cs -0.3680 2.1192 'International Tables Vol C Tables 4.2.6.8 and 6.1.1.4'

loop_
_geom_angle_atom_site_label_1
_geom_angle_atom_site_label_2
_geom_angle_atom_site_label_3
_geom_angle
_geom_angle_site_symmetry_1
_geom_angle_site_symmetry_3
Sb6 Cs1 Sb6 180.00(3) 40_654 16_456
Sb6 Cs1 Sb5 109.13(2) 40_654 .
Sb6 Cs1 Sb5 70.87(2) 16_456 .
Sb6 Cs1 Sb5 70.87(2) 40_654 33_666
Sb6 Cs1 Sb5 109.13(2) 16_456 33_666
Sb5 Cs1 Sb5 70.19(2) . 33_666
Sb6 Cs1 Sb5 70.87(2) 40_654 25_666
Sb6 Cs1 Sb5 109.13(2) 16_456 25_666
Sb5 Cs1 Sb5 180.0 . 25_666
Sb5 Cs1 Sb5 109.81(2) 33_666 25_666
Sb6 Cs1 Sb5 109.13(2) 40_654 5
Sb6 Cs1 Sb5 70.87(2) 16_456 5
Sb5 Cs1 Sb5 109.81(2) . 5
Sb5 Cs1 Sb5 70.19(2) 33_666 5
Sb5 Cs1 Sb5 70.19(2) 25_666 5
Sb6 Cs1 Sb5 70.87(2) 40_654 29_666
Sb6 Cs1 Sb5 109.13(2) 16_456 29_666
Sb5 Cs1 Sb5 70.19(2) . 29_666
Sb5 Cs1 Sb5 109.81(2) 33_666 29_666
Sb5 Cs1 Sb5 109.81(2) 25_666 29_666
Sb5 Cs1 Sb5 180.00(3) 5 29_666
Sb6 Cs1 Sb5 109.13(2) 40_654 9
Sb6 Cs1 Sb5 70.87(2) 16_456 9
Sb5 Cs1 Sb5 109.81(2) . 9
Sb5 Cs1 Sb5 180.0 33_666 9
Sb5 Cs1 Sb5 70.19(2) 25_666 9
Sb5 Cs1 Sb5 109.81(2) 5 9
Sb5 Cs1 Sb5 70.19(2) 29_666 9
Sb6 Cs1 Ga9 43.51(3) 40_654 33_666
Sb6 Cs1 Ga9 136.49(3) 16_456 33_666
Sb5 Cs1 Ga9 137.23(4) . 33_666
Sb5 Cs1 Ga9 69.30(4) 33_666 33_666
Sb5 Cs1 Ga9 42.77(4) 25_666 33_666
Sb5 Cs1 Ga9 68.01(4) 5 33_666
Sb5 Cs1 Ga9 111.99(4) 29_666 33_666
Sb5 Cs1 Ga9 110.70(4) 9 33_666
Sb6 Cs1 Ga9 136.49(3) 40_654 9
Sb6 Cs1 Ga9 43.51(3) 16_456 9
Sb5 Cs1 Ga9 42.77(4) . 9
Sb5 Cs1 Ga9 110.70(4) 33_666 9
Sb5 Cs1 Ga9 137.23(4) 25_666 9
Sb5 Cs1 Ga9 111.99(4) 5 9
Sb5 Cs1 Ga9 68.01(4) 29_666 9
Sb5 Cs1 Ga9 69.30(4) 9 9
Ga9 Cs1 Ga9 180.0 33_666 9
Sb6 Cs1 Ga9 43.51(3) 40_654 25_666
Sb6 Cs1 Ga9 136.49(3) 16_456 25_666
Sb5 Cs1 Ga9 110.70(4) . 25_666
Sb5 Cs1 Ga9 111.99(4) 33_666 25_666
Sb5 Cs1 Ga9 69.30(4) 25_666 25_666
Sb5 Cs1 Ga9 137.23(4) 5 25_666
Sb5 Cs1 Ga9 42.77(4) 29_666 25_666
Sb5 Cs1 Ga9 68.01(4) 9 25_666
Ga9 Cs1 Ga9 73.20(5) 33_666 25_666
Ga9 Cs1 Ga9 106.80(5) 9 25_666
Sb6 Cs1 Ga9 43.51(3) 40_654 29_666
Sb6 Cs1 Ga9 136.49(3) 16_456 29_666
Sb5 Cs1 Ga9 68.01(4) . 29_666
Sb5 Cs1 Ga9 42.77(4) 33_666 29_666
Sb5 Cs1 Ga9 111.99(4) 25_666 29_666
Sb5 Cs1 Ga9 110.70(4) 5 29_666
Sb5 Cs1 Ga9 69.30(4) 29_666 29_666
Sb5 Cs1 Ga9 137.23(4) 9 29_666
Ga9 Cs1 Ga9 73.20(5) 33_666 29_666
Ga9 Cs1 Ga9 106.80(5) 9 29_666
Ga9 Cs1 Ga9 73.20(5) 25_666 29_666
Ga12 Cs2 Ga9 39.82(4) 29_666 29_666
Ga12 Cs2 Ga12 67.94(6) 29_666 43_546
Ga9 Cs2 Ga12 83.02(5) 29_666 43_546
Ga12 Cs2 Ga10 123.32(5) 29_666 43_546
Ga9 Cs2 Ga10 160.94(5) 29_666 43_546
Ga12 Cs2 Ga10 98.57(5) 43_546 43_546
Ga12 Cs2 Ga9 82.25(5) 29_666 43_546
Ga9 Cs2 Ga9 70.13(5) 29_666 43_546
Ga12 Cs2 Ga9 39.44(4) 43_546 43_546
Ga10 Cs2 Ga9 122.45(5) 43_546 43_546
Ga12 Cs2 Sb8 100.33(4) 29_666 .
Ga9 Cs2 Sb8 122.56(5) 29_666 .
Ga12 Cs2 Sb8 125.45(5) 43_546 .
Ga10 Cs2 Sb8 42.07(4) 43_546 .
Ga9 Cs2 Sb8 162.44(5) 43_546 .
Ga12 Cs2 Ga11 38.13(3) 29_666 29_666
Ga9 Cs2 Ga11 71.68(5) 29_666 29_666
Ga12 Cs2 Ga11 38.10(4) 43_546 29_666
Ga10 Cs2 Ga11 97.80(5) 43_546 29_666
Ga9 Cs2 Ga11 71.03(5) 43_546 29_666
Sb8 Cs2 Ga11 100.20(4) . 29_666
Ga12 Cs2 Sb8 123.93(5) 29_666 15_645
Ga9 Cs2 Sb8 99.03(4) 29_666 15_645
Ga12 Cs2 Sb8 162.62(5) 43_546 15_645
Ga10 Cs2 Sb8 85.15(4) 43_546 15_645
Ga9 Cs2 Sb8 125.04(5) 43_546 15_645
Sb8 Cs2 Sb8 67.90(4) . 15_645
Ga11 Cs2 Sb8 158.53(4) 29_666 15_645
Ga12 Cs2 Ga10 161.82(5) 29_666 30_755
Ga9 Cs2 Ga10 124.05(5) 29_666 30_755
Ga12 Cs2 Ga10 124.92(5) 43_546 30_755
Ga10 Cs2 Ga10 70.48(5) 43_546 30_755
Ga9 Cs2 Ga10 100.47(4) 43_546 30_755
Sb8 Cs2 Ga10 82.54(4) . 30_755
Ga11 Cs2 Ga10 159.47(5) 29_666 30_755
Sb8 Cs2 Ga10 40.51(3) 15_645 30_755
Ga12 Cs2 Sb7 158.99(5) 29_666 30_755
Ga9 Cs2 Sb7 158.80(4) 29_666 30_755
Ga12 Cs2 Sb7 98.77(4) 43_546 30_755
Ga10 Cs2 Sb7 40.02(3) 43_546 30_755
Ga9 Cs2 Sb7 97.80(4) 43_546 30_755
Sb8 Cs2 Sb7 73.54(4) . 30_755
Ga11 Cs2 Sb7 122.00(4) 29_666 30_755
Sb8 Cs2 Sb7 73.15(3) 15_645 30_755
Ga10 Cs2 Sb7 38.98(3) 30_755 30_755
Ga12 Cs2 Sb7 73.96(4) 29_666 33_666
Ga9 Cs2 Sb7 40.73(3) 29_666 33_666
Ga12 Cs2 Sb7 73.90(4) 43_546 33_666
Ga10 Cs2 Sb7 157.78(4) 43_546 33_666
Ga9 Cs2 Sb7 40.48(3) 43_546 33_666
Sb8 Cs2 Sb7 156.93(4) . 33_666
Ga11 Cs2 Sb7 88.94(5) 29_666 33_666
Sb8 Cs2 Sb7 96.29(4) 15_645 33_666
Ga10 Cs2 Sb7 96.31(4) 30_755 33_666
Sb7 Cs2 Sb7 119.28(3) 30_755 33_666
Ga12 Cs2 Ga13 97.54(5) 29_666 43_546
Ga9 Cs2 Ga13 135.66(6) 29_666 43_546
Ga12 Cs2 Ga13 64.99(5) 43_546 43_546
Ga10 Cs2 Ga13 35.68(4) 43_546 43_546
Ga9 Cs2 Ga13 98.18(5) 43_546 43_546
Sb8 Cs2 Ga13 64.29(4) . 43_546
Ga11 Cs2 Ga13 64.16(4) 29_666 43_546
Sb8 Cs2 Ga13 120.79(4) 15_645 43_546
Ga10 Cs2 Ga13 99.83(5) 30_755 43_546
Sb7 Cs2 Ga13 61.57(4) 30_755 43_546
Sb7 Cs2 Ga13 137.96(4) 33_666 43_546
Sb4 Cs3 Sb4 180.0 37_656 .
Sb4 Cs3 Ga13 70.21(4) 37_656 43_546
Sb4 Cs3 Ga13 109.79(4) . 43_546
Sb4 Cs3 Ga13 109.79(4) 37_656 7_665
Sb4 Cs3 Ga13 70.21(4) . 7_665
Ga13 Cs3 Ga13 180.0 43_546 7_665
Sb4 Cs3 Ga13 70.21(4) 37_656 37_656
Sb4 Cs3 Ga13 109.79(4) . 37_656
Ga13 Cs3 Ga13 109.15(4) 43_546 37_656
Ga13 Cs3 Ga13 70.85(4) 7_665 37_656
Sb4 Cs3 Ga13 70.21(4) 37_656 46_565
Sb4 Cs3 Ga13 109.79(4) . 46_565
Ga13 Cs3 Ga13 109.15(4) 43_546 46_565
Ga13 Cs3 Ga13 70.85(4) 7_665 46_565
Ga13 Cs3 Ga13 109.15(4) 37_656 46_565
Sb4 Cs3 Ga13 109.79(4) 37_656 10_646
Sb4 Cs3 Ga13 70.21(4) . 10_646
Ga13 Cs3 Ga13 70.85(4) 43_546 10_646
Ga13 Cs3 Ga13 109.15(4) 7_665 10_646
Ga13 Cs3 Ga13 70.85(4) 37_656 10_646
Ga13 Cs3 Ga13 180.00(5) 46_565 10_646
Sb4 Cs3 Ga13 109.79(4) 37_656 .
Sb4 Cs3 Ga13 70.21(4) . .
Ga13 Cs3 Ga13 70.85(4) 43_546 .
Ga13 Cs3 Ga13 109.15(4) 7_665 .
Ga13 Cs3 Ga13 180.0 37_656 .
Ga13 Cs3 Ga13 70.85(4) 46_565 .
Ga13 Cs3 Ga13 109.15(4) 10_646 .
Sb4 Cs3 Ga10 136.98(3) 37_656 .
Sb4 Cs3 Ga10 43.02(3) . .
Ga13 Cs3 Ga10 107.49(4) 43_546 .
Ga13 Cs3 Ga10 72.51(4) 7_665 .
Ga13 Cs3 Ga10 140.82(4) 37_656 .
Ga13 Cs3 Ga10 70.55(5) 46_565 .
Ga13 Cs3 Ga10 109.45(5) 10_646 .
Ga13 Cs3 Ga10 39.18(4) . .
Sb4 Cs3 Ga10 43.02(3) 37_656 43_546
Sb4 Cs3 Ga10 136.98(3) . 43_546
Ga13 Cs3 Ga10 39.18(4) 43_546 43_546
Ga13 Cs3 Ga10 140.82(4) 7_665 43_546
Ga13 Cs3 Ga10 109.45(5) 37_656 43_546
Ga13 Cs3 Ga10 72.51(4) 46_565 43_546
Ga13 Cs3 Ga10 107.49(4) 10_646 43_546
Ga13 Cs3 Ga10 70.54(5) . 43_546
Ga10 Cs3 Ga10 107.56(5) . 43_546
Sb4 Cs3 Ga10 136.98(3) 37_656 7_665
Sb4 Cs3 Ga10 43.02(3) . 7_665
Ga13 Cs3 Ga10 140.82(4) 43_546 7_665
Ga13 Cs3 Ga10 39.18(4) 7_665 7_665
Ga13 Cs3 Ga10 70.55(5) 37_656 7_665
Ga13 Cs3 Ga10 107.49(4) 46_565 7_665
Ga13 Cs3 Ga10 72.51(4) 10_646 7_665
Ga13 Cs3 Ga10 109.46(5) . 7_665
Ga10 Cs3 Ga10 72.44(5) . 7_665
Ga10 Cs3 Ga10 180.0 43_546 7_665
Sb4 Cs3 Ga10 43.02(3) 37_656 46_565
Sb4 Cs3 Ga10 136.98(3) . 46_565
Ga13 Cs3 Ga10 109.45(5) 43_546 46_565
Ga13 Cs3 Ga10 70.55(5) 7_665 46_565
Ga13 Cs3 Ga10 72.51(4) 37_656 46_565
Ga13 Cs3 Ga10 39.18(4) 46_565 46_565
Ga13 Cs3 Ga10 140.82(4) 10_646 46_565
Ga13 Cs3 Ga10 107.49(4) . 46_565
Ga10 Cs3 Ga10 107.56(5) . 46_565
Ga10 Cs3 Ga10 72.44(5) 43_546 46_565
Ga10 Cs3 Ga10 107.56(5) 7_665 46_565
Ga10 Sb4 Ga10 109.74(6) . 10_646
Ga10 Sb4 Ga10 109.75(6) . 7_665
Ga10 Sb4 Ga10 109.75(6) 10_646 7_665
Ga10 Sb4 Sb6 109.20(6) . .
Ga10 Sb4 Sb6 109.20(6) 10_646 .
Ga10 Sb4 Sb6 109.20(6) 7_665 .
Ga10 Sb4 Cs3 70.80(6) . .
Ga10 Sb4 Cs3 70.80(6) 10_646 .
Ga10 Sb4 Cs3 70.80(6) 7_665 .
Sb6 Sb4 Cs3 180.00(11) . .
Ga10 Sb4 Cs2 65.80(4) . 36_657
Ga10 Sb4 Cs2 174.98(4) 10_646 36_657
Ga10 Sb4 Cs2 74.52(4) 7_665 36_657
Sb6 Sb4 Cs2 71.11(3) . 36_657
Cs3 Sb4 Cs2 108.89(3) . 36_657
Ga10 Sb4 Cs2 74.52(4) . 29_666
Ga10 Sb4 Cs2 65.80(4) 10_646 29_666
Ga10 Sb4 Cs2 174.98(4) 7_665 29_666
Sb6 Sb4 Cs2 71.11(3) . 29_666
Cs3 Sb4 Cs2 108.89(3) . 29_666
Cs2 Sb4 Cs2 110.05(3) 36_657 29_666
Ga10 Sb4 Cs2 174.98(4) . 27_566
Ga10 Sb4 Cs2 74.52(4) 10_646 27_566
Ga10 Sb4 Cs2 65.80(4) 7_665 27_566
Sb6 Sb4 Cs2 71.11(3) . 27_566
Cs3 Sb4 Cs2 108.89(3) . 27_566
Cs2 Sb4 Cs2 110.05(3) 36_657 27_566
Cs2 Sb4 Cs2 110.05(3) 29_666 27_566
Ga13 Sb5 Ga12 107.91(7) . 29_666
Ga13 Sb5 Ga12 107.19(7) . .
Ga12 Sb5 Ga12 112.76(7) 29_666 .
Ga13 Sb5 Ga9 107.59(8) . 9
Ga12 Sb5 Ga9 108.40(7) 29_666 9
Ga12 Sb5 Ga9 112.75(7) . 9
Ga13 Sb5 Cs1 178.09(8) . .
Ga12 Sb5 Cs1 73.40(5) 29_666 .
Ga12 Sb5 Cs1 73.32(5) . .
Ga9 Sb5 Cs1 70.58(5) 9 .
Ga13 Sb5 Cs2 73.16(6) . .
Ga12 Sb5 Cs2 61.41(5) 29_666 .
Ga12 Sb5 Cs2 77.10(5) . .
Ga9 Sb5 Cs2 168.73(6) 9 .
Cs1 Sb5 Cs2 108.74(3) . .
Ga13 Sb5 Cs2 70.96(6) . 46_565
Ga12 Sb5 Cs2 172.14(6) 29_666 46_565
Ga12 Sb5 Cs2 61.12(5) . 46_565
Ga9 Sb5 Cs2 79.14(5) 9 46_565
Cs1 Sb5 Cs2 107.94(3) . 46_565
Cs2 Sb5 Cs2 111.26(3) . 46_565
Ga13 Sb5 Cs2 72.45(5) . 29_666
Ga12 Sb5 Cs2 75.39(5) 29_666 29_666
Ga12 Sb5 Cs2 171.06(6) . 29_666
Ga9 Sb5 Cs2 59.76(5) 9 29_666
Cs1 Sb5 Cs2 106.75(3) . 29_666
Cs2 Sb5 Cs2 110.88(3) . 29_666
Cs2 Sb5 Cs2 111.09(3) 46_565 29_666
Ga9 Sb6 Ga9 110.81(6) 16_456 18_456
Ga9 Sb6 Ga9 110.81(6) 16_456 23_456
Ga9 Sb6 Ga9 110.81(6) 18_456 23_456
Ga9 Sb6 Sb4 108.09(6) 16_456 .
Ga9 Sb6 Sb4 108.09(6) 18_456 .
Ga9 Sb6 Sb4 108.09(6) 23_456 .
Ga9 Sb6 Cs1 71.91(6) 16_456 16_456
Ga9 Sb6 Cs1 71.91(6) 18_456 16_456
Ga9 Sb6 Cs1 71.91(6) 23_456 16_456
Sb4 Sb6 Cs1 180.00(10) . 16_456
Ga9 Sb6 Cs2 170.55(4) 16_456 29_666
Ga9 Sb6 Cs2 77.73(4) 18_456 29_666
Ga9 Sb6 Cs2 61.15(5) 23_456 29_666
Sb4 Sb6 Cs2 71.77(3) . 29_666
Cs1 Sb6 Cs2 108.23(3) 16_456 29_666
Ga9 Sb6 Cs2 61.15(5) 16_456 36_657
Ga9 Sb6 Cs2 170.55(4) 18_456 36_657
Ga9 Sb6 Cs2 77.73(4) 23_456 36_657
Sb4 Sb6 Cs2 71.77(3) . 36_657
Cs1 Sb6 Cs2 108.23(3) 16_456 36_657
Cs2 Sb6 Cs2 110.68(3) 29_666 36_657
Ga9 Sb6 Cs2 77.73(4) 16_456 27_566
Ga9 Sb6 Cs2 61.15(5) 18_456 27_566
Ga9 Sb6 Cs2 170.55(4) 23_456 27_566
Sb4 Sb6 Cs2 71.77(3) . 27_566
Cs1 Sb6 Cs2 108.23(3) 16_456 27_566
Cs2 Sb6 Cs2 110.68(3) 29_666 27_566
Cs2 Sb6 Cs2 110.68(3) 36_657 27_566
Ga10 Sb7 Ga10 113.89(10) 16_456 .
Ga10 Sb7 Ga9 112.40(5) 16_456 9
Ga10 Sb7 Ga9 106.34(6) . 9
Ga10 Sb7 Ga9 106.34(6) 16_456 23_456
Ga10 Sb7 Ga9 112.40(5) . 23_456
Ga9 Sb7 Ga9 105.21(10) 9 23_456
Ga10 Sb7 Cs2 64.91(6) 16_456 36_657
Ga10 Sb7 Cs2 70.06(5) . 36_657
Ga9 Sb7 Cs2 172.86(7) 9 36_657
Ga9 Sb7 Cs2 81.92(4) 23_456 36_657
Ga10 Sb7 Cs2 70.06(5) 16_456 46_565
Ga10 Sb7 Cs2 64.91(6) . 46_565
Ga9 Sb7 Cs2 81.92(4) 9 46_565
Ga9 Sb7 Cs2 172.86(7) 23_456 46_565
Cs2 Sb7 Cs2 90.94(6) 36_657 46_565
Ga10 Sb7 Cs2 166.95(7) 16_456 29_666
Ga10 Sb7 Cs2 78.98(5) . 29_666
Ga9 Sb7 Cs2 63.48(6) 9 29_666
Ga9 Sb7 Cs2 64.83(5) 23_456 29_666
Cs2 Sb7 Cs2 120.68(3) 36_657 29_666
Cs2 Sb7 Cs2 119.765(9) 46_565 29_666
Ga10 Sb7 Cs2 78.98(5) 16_456 42_655
Ga10 Sb7 Cs2 166.95(7) . 42_655
Ga9 Sb7 Cs2 64.83(5) 9 42_655
Ga9 Sb7 Cs2 63.48(6) 23_456 42_655
Cs2 Sb7 Cs2 119.765(9) 36_657 42_655
Cs2 Sb7 Cs2 120.68(3) 46_565 42_655
Cs2 Sb7 Cs2 88.26(6) 29_666 42_655
Ga13 Sb8 Ga13 103.50(7) . 46_565
Ga13 Sb8 Ga11 104.83(6) . .
Ga13 Sb8 Ga11 105.83(6) 46_565 .
Ga13 Sb8 Ga10 103.36(8) . 43_546
Ga13 Sb8 Ga10 106.59(7) 46_565 43_546
Ga11 Sb8 Ga10 129.98(8) . 43_546
Ga13 Sb8 Cs3 65.44(5) . .
Ga13 Sb8 Cs3 65.36(4) 46_565 .
Ga11 Sb8 Cs3 163.02(6) . .
Ga10 Sb8 Cs3 66.95(5) 43_546 .
Ga13 Sb8 Cs2 79.40(5) . .
Ga13 Sb8 Cs2 174.73(6) 46_565 .
Ga11 Sb8 Cs2 77.39(5) . .
Ga10 Sb8 Cs2 68.31(5) 43_546 .
Cs3 Sb8 Cs2 112.61(3) . .
Ga13 Sb8 Cs2 175.77(6) . 15_645
Ga13 Sb8 Cs2 79.68(6) 46_565 15_645
Ga11 Sb8 Cs2 76.71(4) . 15_645
Ga10 Sb8 Cs2 72.90(5) 43_546 15_645
Cs3 Sb8 Cs2 114.05(3) . 15_645
Cs2 Sb8 Cs2 97.22(4) . 15_645
Ga13 Sb8 Cs2 67.96(5) . 46_565
Ga13 Sb8 Cs2 69.58(5) 46_565 46_565
Ga11 Sb8 Cs2 61.08(5) . 46_565
Ga10 Sb8 Cs2 168.49(6) 43_546 46_565
Cs3 Sb8 Cs2 101.94(3) . 46_565
Cs2 Sb8 Cs2 115.68(3) . 46_565
Cs2 Sb8 Cs2 116.02(4) 15_645 46_565
Ga12 Ga9 Sb5 111.28(9) . 5
Ga12 Ga9 Sb6 108.48(9) . 16_456
Sb5 Ga9 Sb6 101.13(7) 5 16_456
Ga12 Ga9 Sb7 125.69(10) . 5
Sb5 Ga9 Sb7 103.93(7) 5 5
Sb6 Ga9 Sb7 103.49(8) 16_456 5
Ga12 Ga9 Cs2 70.08(7) . 33_666
Sb5 Ga9 Cs2 81.78(6) 5 33_666
Sb6 Ga9 Cs2 177.09(8) 16_456 33_666
Sb7 Ga9 Cs2 75.80(5) 5 33_666
Ga12 Ga9 Cs1 72.88(7) . .
Sb5 Ga9 Cs1 66.66(4) 5 .
Sb6 Ga9 Cs1 64.58(6) 16_456 .
Sb7 Ga9 Cs1 161.32(7) 5 .
Cs2 Ga9 Cs1 116.84(5) 33_666 .
Ga12 Ga9 Cs2 69.08(7) . 46_565
Sb5 Ga9 Cs2 178.29(8) 5 46_565
Sb6 Ga9 Cs2 80.24(6) 16_456 46_565
Sb7 Ga9 Cs2 74.69(5) 5 46_565
Cs2 Ga9 Cs2 96.86(5) 33_666 46_565
Cs1 Ga9 Cs2 114.96(5) . 46_565
Ga13 Ga10 Sb4 107.60(8) . .
Ga13 Ga10 Sb7 109.18(8) . .
Sb4 Ga10 Sb7 104.39(8) . .
Ga13 Ga10 Sb8 110.06(9) . 46_565
Sb4 Ga10 Sb8 104.02(7) . 46_565
Sb7 Ga10 Sb8 120.64(8) . 46_565
Ga13 Ga10 Cs3 68.51(6) . .
Sb4 Ga10 Cs3 66.17(6) . .
Sb7 Ga10 Cs3 167.82(8) . .
Sb8 Ga10 Cs3 70.44(5) 46_565 .
Ga13 Ga10 Cs2 80.52(7) . 46_565
Sb4 Ga10 Cs2 171.32(7) . 46_565
Sb7 Ga10 Cs2 75.07(5) . 46_565
Sb8 Ga10 Cs2 69.62(5) 46_565 46_565
Cs3 Ga10 Cs2 115.48(5) . 46_565
Ga13 Ga10 Cs2 175.31(9) . 36_657
Sb4 Ga10 Cs2 76.70(5) . 36_657
Sb7 Ga10 Cs2 70.95(5) . 36_657
Sb8 Ga10 Cs2 66.59(5) 46_565 36_657
Cs3 Ga10 Cs2 112.39(5) . 36_657
Cs2 Ga10 Cs2 95.09(5) 46_565 36_657
Ga12 Ga11 Ga12 114.55(14) . 15_645
Ga12 Ga11 Sb8 108.99(5) . 15_645
Ga12 Ga11 Sb8 109.72(6) 15_645 15_645
Ga12 Ga11 Sb8 109.72(6) . .
Ga12 Ga11 Sb8 108.99(5) 15_645 .
Sb8 Ga11 Sb8 104.38(11) 15_645 .
Ga12 Ga11 Cs2 68.41(7) . 46_565
Ga12 Ga11 Cs2 68.26(7) 15_645 46_565
Sb8 Ga11 Cs2 174.73(9) 15_645 46_565
Sb8 Ga11 Cs2 80.89(3) . 46_565
Ga12 Ga11 Cs2 68.26(7) . 33_666
Ga12 Ga11 Cs2 68.40(7) 15_645 33_666
Sb8 Ga11 Cs2 80.89(3) 15_645 33_666
Sb8 Ga11 Cs2 174.73(9) . 33_666
Cs2 Ga11 Cs2 93.85(8) 46_565 33_666
Ga12 Ga11 Cs2 79.12(5) . .
Ga12 Ga11 Cs2 166.31(10) 15_645 .
Sb8 Ga11 Cs2 64.06(5) 15_645 .
Sb8 Ga11 Cs2 63.24(5) . .
Cs2 Ga11 Cs2 119.01(2) 46_565 .
Cs2 Ga11 Cs2 120.26(2) 33_666 .
Ga12 Ga11 Cs2 166.31(10) . 15_645
Ga12 Ga11 Cs2 79.12(5) 15_645 15_645
Sb8 Ga11 Cs2 63.24(5) 15_645 15_645
Sb8 Ga11 Cs2 64.05(5) . 15_645
Cs2 Ga11 Cs2 120.26(2) 46_565 15_645
Cs2 Ga11 Cs2 119.01(2) 33_666 15_645
Cs2 Ga11 Cs2 87.23(7) . 15_645
Ga11 Ga12 Ga9 124.41(11) . .
Ga11 Ga12 Sb5 108.88(8) . 33_666
Ga9 Ga12 Sb5 104.28(9) . 33_666
Ga11 Ga12 Sb5 108.18(8) . .
Ga9 Ga12 Sb5 106.53(9) . .
Sb5 Ga12 Sb5 102.46(7) 33_666 .
Ga11 Ga12 Cs2 73.61(6) . 33_666
Ga9 Ga12 Cs2 70.09(7) . 33_666
Sb5 Ga12 Cs2 79.58(6) 33_666 33_666
Sb5 Ga12 Cs2 176.48(8) . 33_666
Ga11 Ga12 Cs2 73.49(6) . 46_565
Ga9 Ga12 Cs2 71.48(7) . 46_565
Sb5 Ga12 Cs2 175.65(8) 33_666 46_565
Sb5 Ga12 Cs2 79.93(6) . 46_565
Cs2 Ga12 Cs2 97.85(5) 33_666 46_565
Ga11 Ga12 Cs1 167.63(9) . .
Ga9 Ga12 Cs1 67.97(6) . .
Sb5 Ga12 Cs1 64.82(4) 33_666 .
Sb5 Ga12 Cs1 64.76(5) . .
Cs2 Ga12 Cs1 114.05(5) 33_666 .
Cs2 Ga12 Cs1 113.56(5) 46_565 .
Ga10 Ga13 Sb5 109.76(10) . .
Ga10 Ga13 Sb8 111.88(9) . .
Sb5 Ga13 Sb8 106.74(8) . .
Ga10 Ga13 Sb8 111.44(9) . 43_546
Sb5 Ga13 Sb8 106.23(7) . 43_546
Sb8 Ga13 Sb8 110.52(8) . 43_546
Ga10 Ga13 Cs3 72.31(6) . .
Sb5 Ga13 Cs3 177.89(9) . .
Sb8 Ga13 Cs3 72.51(5) . .
Sb8 Ga13 Cs3 72.39(5) 43_546 .
Ga10 Ga13 Cs2 63.81(7) . 46_565
Sb5 Ga13 Cs2 72.71(5) . 46_565
Sb8 Ga13 Cs2 75.57(6) . 46_565
Sb8 Ga13 Cs2 173.70(9) 43_546 46_565
Cs3 Ga13 Cs2 108.83(5) . 46_565
Ga10 Ga13 Cs2 173.62(9) . .
Sb5 Ga13 Cs2 70.76(6) . .
Sb8 Ga13 Cs2 62.36(5) . .
Sb8 Ga13 Cs2 74.06(6) 43_546 .
Cs3 Ga13 Cs2 107.22(5) . .
Cs2 Ga13 Cs2 110.95(5) 46_565 .
Ga10 Ga13 Cs2 76.31(7) . 29_666
Sb5 Ga13 Cs2 72.08(5) . 29_666
Sb8 Ga13 Cs2 171.25(8) . 29_666
Sb8 Ga13 Cs2 62.34(5) 43_546 29_666
Cs3 Ga13 Cs2 108.34(5) . 29_666
Cs2 Ga13 Cs2 111.74(5) 46_565 29_666
Cs2 Ga13 Cs2 109.60(5) . 29_666

loop_
_geom_bond_atom_site_label_1
_geom_bond_atom_site_label_2
_geom_bond_distance
_geom_bond_site_symmetry_2
Cs1 Sb6 3.573(2) 40_654
Cs1 Sb6 3.573(2) 16_456
Cs1 Sb5 3.6609(10) .
Cs1 Sb5 3.6609(10) 33_666
Cs1 Sb5 3.6609(10) 25_666
Cs1 Sb5 3.6609(10) 5
Cs1 Sb5 3.6609(10) 29_666
Cs1 Sb5 3.6609(10) 9
Cs1 Ga9 3.7602(19) 33_666
Cs1 Ga9 3.7602(19) 9
Cs1 Ga9 3.7602(19) 25_666
Cs1 Ga9 3.7602(19) 29_666
Cs2 Ga12 3.760(2) 29_666
Cs2 Ga9 3.760(2) 29_666
Cs2 Ga12 3.766(2) 43_546
Cs2 Ga10 3.814(2) 43_546
Cs2 Ga9 3.823(2) 43_546
Cs2 Sb8 3.8480(17) .
Cs2 Ga11 3.883(2) 29_666
Cs2 Sb8 3.8859(18) 15_645
Cs2 Ga10 4.047(2) 30_755
Cs2 Sb7 4.0693(16) 30_755
Cs2 Sb7 4.0741(16) 33_666
Cs2 Ga13 4.193(2) 43_546
Cs3 Sb4 3.621(2) 37_656
Cs3 Sb4 3.621(2) .
Cs3 Ga13 3.6507(18) 43_546
Cs3 Ga13 3.6507(18) 7_665
Cs3 Ga13 3.6507(18) 37_656
Cs3 Ga13 3.6507(18) 46_565
Cs3 Ga13 3.6507(18) 10_646
Cs3 Ga13 3.6508(18) .
Cs3 Ga10 3.7381(19) .
Cs3 Ga10 3.7382(19) 43_546
Cs3 Ga10 3.7382(19) 7_665
Cs3 Ga10 3.738(2) 46_565
Sb4 Ga10 2.701(2) .
Sb4 Ga10 2.701(2) 10_646
Sb4 Ga10 2.701(2) 7_665
Sb4 Sb6 2.744(3) .
Sb5 Ga13 2.6271(19) .
Sb5 Ga12 2.696(2) 29_666
Sb5 Ga12 2.704(2) .
Sb5 Ga9 2.707(2) 9
Sb6 Ga9 2.724(2) 16_456
Sb6 Ga9 2.724(2) 18_456
Sb6 Ga9 2.724(2) 23_456
Sb7 Ga10 2.708(2) 16_456
Sb7 Ga10 2.708(2) .
Sb7 Ga9 2.742(2) 9
Sb7 Ga9 2.742(2) 23_456
Sb8 Ga13 2.689(3) .
Sb8 Ga13 2.701(2) 46_565
Sb8 Ga11 2.734(2) .
Sb8 Ga10 2.750(2) 43_546
Ga9 Ga12 2.561(2) .
Ga10 Ga13 2.479(3) .
Ga11 Ga12 2.499(2) .
Ga11 Ga12 2.499(2) 15_645
